data_7703866
loop_
_publ_author_name
'Bryant, Macguire R.'
'Richardson, Christopher'

_publ_section_title
;
 Hypervalent organoiodine(v) metal-organic frameworks: syntheses, thermal
 studies and stoichiometric oxidants.
;
_journal_issue 16
_journal_name_full 'Dalton transactions (Cambridge, England : 2003)'
_journal_page_first 5167
_journal_page_last 5174
_journal_paper_doi 10.1039/d0dt00870b
_journal_volume 49
_journal_year 2020
_chemical_formula_moiety 'C14 H9 I O4, C2 H6 O S'
_chemical_formula_sum 'C16 H15 I O5 S'
_chemical_formula_weight 446.24
_chemical_name_systematic '2-iodo-[1,1'-biphenyl]-4,4'-dicarboxylic acid dimethylsulfoxide solvate'
_space_group_crystal_system triclinic
_space_group_IT_number 2
_space_group_name_Hall '-P 1'
_space_group_name_H-M_alt 'P -1'
_atom_sites_solution_hydrogens mixed
_atom_sites_solution_primary dual
_audit_creation_date 2019-08-06
_audit_creation_method
;
Olex2 1.2
(compiled 2018.05.29 svn.r3508 for OlexSys, GUI svn.r5506)
;
_audit_update_record
;
2019-09-16 deposited with the CCDC.	2020-03-26 downloaded from the CCDC.
;
_cell_angle_alpha 86.9929(16)
_cell_angle_beta 74.1903(17)
_cell_angle_gamma 69.153(2)
_cell_formula_units_Z 2
_cell_length_a 8.19869(18)
_cell_length_b 8.27594(19)
_cell_length_c 13.9191(2)
_cell_measurement_reflns_used 9827
_cell_measurement_temperature 150.00(10)
_cell_measurement_theta_max 30.5960
_cell_measurement_theta_min 2.6220
_cell_volume 848.18(3)
_computing_cell_refinement 'CrysAlisPro 1.171.39.46 (Rigaku OD, 2018)'
_computing_data_collection 'CrysAlisPro 1.171.39.46 (Rigaku OD, 2018)'
_computing_data_reduction 'CrysAlisPro 1.171.39.46 (Rigaku OD, 2018)'
_computing_molecular_graphics 'Olex2 (Dolomanov et al., 2009)'
_computing_publication_material 'Olex2 (Dolomanov et al., 2009)'
_computing_structure_refinement 'ShelXL (Sheldrick, 2015)'
_computing_structure_solution 'ShelXT (Sheldrick, 2015)'
_diffrn_ambient_environment N~2~
_diffrn_ambient_temperature 150.00(10)
_diffrn_detector 'HyPix Bantam HPC-3000'
_diffrn_measured_fraction_theta_full 0.992
_diffrn_measured_fraction_theta_max 0.947
_diffrn_measurement_details
;
List of Runs (angles in degrees, time in seconds):

  # Type    Start    End  Width  t~exp~   \w     \q     \k     \f   Frames
#--------------------------------------------------------------------------
  1  \w     45.00  71.00   0.50    7.00    --   20.00  54.00  30.00   52
  2  \w    -73.00  -7.00   0.50    7.00    --   20.00  54.00 -90.00  132
  3  \w     40.00  97.00   0.50    7.00    --   20.00  54.00 -90.00  114
  4  \w    -74.00  87.00   0.50    7.00    --   20.00  54.00 150.00  322
  5  \w    -69.00  42.00   0.50    7.00    --   20.00  54.00-150.00  222
  6  \w    -71.00 109.00   0.50    7.00    --   20.00  54.00  60.00  360
  7  \w    -68.00  68.00   0.50    7.00    --   20.00  54.00 120.00  272
  8  \w    -73.00 -26.00   0.50    7.00    --   20.00  54.00   0.00   94
  9  \w     75.00 100.00   0.50    7.00    --   20.00  54.00   0.00   50
 10  \w    -62.00 -36.00   0.50    7.00    --   20.00  54.00  90.00   52
 11  \w    -21.00  64.00   0.50    7.00    --   20.00  54.00  90.00  170
 12  \w    -66.00   3.00   0.50    7.00    --   20.00  54.00-120.00  138
 13  \w    -26.00  -1.00   0.50    7.00    --   20.00  54.00-180.00   50
 14  \w      6.00  56.00   0.50    7.00    --   20.00  54.00-180.00  100
 15  \w    -66.00 -15.00   0.50    7.00    --   20.00  54.00  30.00  102
;
_diffrn_measurement_device 'two-circle diffractometer'
_diffrn_measurement_device_type 'XtaLAB Mini II'
_diffrn_measurement_method '\w scans'
_diffrn_orient_matrix_type 'CrysAlisPro convention (1999,Acta A55,543-557)'
_diffrn_orient_matrix_UB_11 0.0252457000
_diffrn_orient_matrix_UB_12 -0.0101664000
_diffrn_orient_matrix_UB_13 -0.0528977000
_diffrn_orient_matrix_UB_21 -0.0633443000
_diffrn_orient_matrix_UB_22 0.0839234000
_diffrn_orient_matrix_UB_23 -0.0022959000
_diffrn_orient_matrix_UB_31 0.0678566000
_diffrn_orient_matrix_UB_32 0.0358463000
_diffrn_orient_matrix_UB_33 -0.0029052000
_diffrn_radiation_monochromator graphite
_diffrn_radiation_probe x-ray
_diffrn_radiation_type MoK\a
_diffrn_radiation_wavelength 0.71073
_diffrn_reflns_av_R_equivalents 0.0184
_diffrn_reflns_av_unetI/netI 0.0202
_diffrn_reflns_Laue_measured_fraction_full 0.992
_diffrn_reflns_Laue_measured_fraction_max 0.947
_diffrn_reflns_limit_h_max 11
_diffrn_reflns_limit_h_min -11
_diffrn_reflns_limit_k_max 11
_diffrn_reflns_limit_k_min -11
_diffrn_reflns_limit_l_max 18
_diffrn_reflns_limit_l_min -19
_diffrn_reflns_number 16754
_diffrn_reflns_point_group_measured_fraction_full 0.992
_diffrn_reflns_point_group_measured_fraction_max 0.947
_diffrn_reflns_theta_full 26.000
_diffrn_reflns_theta_max 30.703
_diffrn_reflns_theta_min 2.637
_diffrn_source 'fine-focus sealed X-ray tube'
_diffrn_source_type 'Rigaku (Mo) X-ray Source'
_exptl_absorpt_coefficient_mu 2.032
_exptl_absorpt_correction_T_max 1.00000
_exptl_absorpt_correction_T_min 0.68763
_exptl_absorpt_correction_type multi-scan
_exptl_absorpt_process_details
;
CrysAlisPro 1.171.39.46 (Rigaku Oxford Diffraction, 2018)
Empirical absorption correction using spherical harmonics,
 implemented in SCALE3 ABSPACK scaling algorithm.
;
_exptl_crystal_colour 'clear colourless'
_exptl_crystal_density_diffrn 1.747
_exptl_crystal_description wedge
_exptl_crystal_F_000 440
_exptl_crystal_recrystallization_method 'slow evaporation from DMSO'
_exptl_crystal_size_max 0.38
_exptl_crystal_size_mid 0.32
_exptl_crystal_size_min 0.09
_refine_diff_density_max 0.593
_refine_diff_density_min -1.393
_refine_diff_density_rms 0.072
_refine_ls_extinction_method none
_refine_ls_goodness_of_fit_ref 1.039
_refine_ls_hydrogen_treatment mixed
_refine_ls_matrix_type full
_refine_ls_number_parameters 248
_refine_ls_number_reflns 4989
_refine_ls_number_restraints 36
_refine_ls_restrained_S_all 1.036
_refine_ls_R_factor_all 0.0341
_refine_ls_R_factor_gt 0.0262
_refine_ls_shift/su_max 0.001
_refine_ls_shift/su_mean 0.000
_refine_ls_structure_factor_coef Fsqd
_refine_ls_weighting_details 'w=1/[\s^2^(Fo^2^)+(0.0317P)^2^+0.5050P] where P=(Fo^2^+2Fc^2^)/3'
_refine_ls_weighting_scheme calc
_refine_ls_wR_factor_gt 0.0640
_refine_ls_wR_factor_ref 0.0676
_reflns_Friedel_coverage 0.000
_reflns_number_gt 4151
_reflns_number_total 4989
_reflns_threshold_expression 'I > 2\s(I)'
_cod_data_source_file d0dt00870b2.cif
_cod_data_source_block exp_81mrb3
_cod_depositor_comments 'Adding full bibliography for 7703865--7703866.cif.'
_cod_database_code 7703866
_shelx_shelxl_version_number 2017/1
_chemical_oxdiff_formula C16H15IO5S
_chemical_oxdiff_usercomment 'crystallised from DMSO solution'
_shelx_space_group_comment
;
The symmetry employed for this shelxl refinement is uniquely defined
by the following loop, which should always be used as a source of
symmetry information in preference to the above space-group names.
They are only intended as comments.
;
_shelx_estimated_absorpt_t_max 0.838
_shelx_estimated_absorpt_t_min 0.512
_reflns_odcompleteness_completeness 95.97
_reflns_odcompleteness_iscentric 1
_reflns_odcompleteness_theta 30.44
_olex2_refinement_description
;
1. Fixed Uiso
 At 1.2 times of:
  All C(H) groups
 At 1.5 times of:
  All O(H) groups
2. Rigid body (RIGU) restrains
 S2, O5, C8, H8A, H8B, H8C, C9, H9A, H9B, H9C
 with sigma for 1-2 distances of 0.004 and sigma for 1-3 distances of 0.004
 S1, O6, C10, H10A, H10B, H10C, C11, H11A, H11B, H11C
 with sigma for 1-2 distances of 0.004 and sigma for 1-3 distances of 0.004
3. Others
 Sof(S1)=Sof(O6)=Sof(C10)=Sof(H10A)=Sof(H10B)=Sof(H10C)=Sof(C11)=Sof(H11A)=
 Sof(H11B)=Sof(H11C)=Sof(H2)=1-FVAR(1)
 Sof(S2)=Sof(O5)=Sof(C8)=Sof(H8A)=Sof(H8B)=Sof(H8C)=Sof(C9)=Sof(H9A)=Sof(H9B)=
 Sof(H9C)=Sof(H1)=FVAR(1)
4.a Free rotating group:
 S1(O6,C10,H10A,H10B,H10C,C11,H11A,H11B,H11C), S2(O5,C8,H8A,H8B,H8C,C9,H9A,H9B,
 H9C)
4.b Aromatic/amide H refined with riding coordinates:
 C2'(H2'), C3(H3), C3'(H3'), C5(H5), C5'(H5'), C6(H6), C6'(H6')
4.c Idealised tetrahedral OH refined as rotating group:
 O1(H1), O2(H2), O4(H4)
;
_olex2_exptl_crystal_mounting_method 'Mitegenmount + Paratone'
_olex2_submission_special_instructions 'No special instructions were received'
_oxdiff_exptl_absorpt_empirical_details
;
Empirical correction (ABSPACK) includes:
- Absorption correction using spherical harmonics
- Frame scaling
;
_oxdiff_exptl_absorpt_empirical_full_max 3.497
_oxdiff_exptl_absorpt_empirical_full_min 0.861

loop_
_space_group_symop_operation_xyz
'x, y, z'
'-x, -y, -z'

loop_
_atom_site_label
_atom_site_type_symbol
_atom_site_fract_x
_atom_site_fract_y
_atom_site_fract_z
_atom_site_U_iso_or_equiv
_atom_site_adp_type
_atom_site_occupancy
_atom_site_site_symmetry_order
_atom_site_calc_flag
_atom_site_refinement_flags_posn
_atom_site_refinement_flags_adp
_atom_site_refinement_flags_occupancy
_atom_site_disorder_assembly
_atom_site_disorder_group
I1 I 0.16702(3) 0.03280(2) 0.61320(2) 0.04759(7) Uani 1 1 d . . . . .
S1 S 0.1031(2) 0.18504(15) -0.01020(8) 0.0306(3) Uani 0.544(3) 1 d . U P A 2
O6 O 0.1760(4) 0.3205(3) 0.00692(19) 0.0475(9) Uani 0.544(3) 1 d G U P A 2
C10 C 0.0208(6) 0.2417(5) -0.1200(2) 0.052(2) Uani 0.544(3) 1 d G U P A 2
H10A H 0.126399 0.262996 -0.180686 0.030(14) Uiso 0.544(3) 1 d G U P A 2
H10B H -0.019872 0.139660 -0.141024 0.24(7) Uiso 0.544(3) 1 d G U P A 2
H10C H -0.096368 0.361317 -0.100450 0.069(18) Uiso 0.544(3) 1 d G U P A 2
C11 C 0.2967(4) -0.0043(3) -0.0671(4) 0.0502(13) Uani 0.544(3) 1 d G U P A 2
H11A H 0.251357 -0.102102 -0.089050 0.063(19) Uiso 0.544(3) 1 d G U P A 2
H11B H 0.383897 0.033494 -0.131320 0.16(4) Uiso 0.544(3) 1 d G U P A 2
H11C H 0.369932 -0.054266 -0.011063 0.078(19) Uiso 0.544(3) 1 d G U P A 2
S2 S 0.1927(2) 0.16087(16) -0.03615(10) 0.0268(3) Uani 0.456(3) 1 d . U P A 1
O5 O 0.0976(4) 0.1024(3) 0.05964(12) 0.0320(8) Uani 0.456(3) 1 d G U P A 1
C8 C 0.3257(6) -0.0308(3) -0.1177(2) 0.0507(18) Uani 0.456(3) 1 d G U P A 1
H8A H 0.239280 -0.102976 -0.121771 0.12(4) Uiso 0.456(3) 1 d G U P A 1
H8B H 0.385834 0.005573 -0.191658 0.09(3) Uiso 0.456(3) 1 d G U P A 1
H8C H 0.432418 -0.108875 -0.084443 0.07(2) Uiso 0.456(3) 1 d G U P A 1
C9 C 0.0267(4) 0.2533(7) -0.1058(2) 0.0206(11) Uani 0.456(3) 1 d G U P A 1
H9A H 0.092051 0.284716 -0.179914 0.13(5) Uiso 0.456(3) 1 d G U P A 1
H9B H -0.039654 0.162046 -0.110668 0.021(12) Uiso 0.456(3) 1 d G U P A 1
H9C H -0.072671 0.371057 -0.064280 0.07(2) Uiso 0.456(3) 1 d G U P A 1
O1 O 0.1627(2) 0.13182(18) 0.22331(10) 0.0313(3) Uani 1 1 d . . . . .
H1 H 0.137625 0.137217 0.168321 0.047 Uiso 0.456(3) 1 calc GR . P . .
O2 O 0.2401(2) 0.3599(2) 0.16777(10) 0.0354(3) Uani 1 1 d . . . . .
H2 H 0.208592 0.341440 0.118042 0.053 Uiso 0.544(3) 1 calc GR . P . .
O3 O 0.35740(19) 0.58961(17) 0.93382(10) 0.0281(3) Uani 1 1 d . . . . .
O4 O 0.57638(19) 0.32863(17) 0.90466(11) 0.0297(3) Uani 1 1 d . . . . .
H4 H 0.597545 0.358606 0.955370 0.045 Uiso 1 1 calc GR . . . .
C1 C 0.2753(2) 0.3407(2) 0.52232(12) 0.0208(3) Uani 1 1 d . . . . .
C1' C 0.3164(2) 0.3673(2) 0.61665(12) 0.0203(3) Uani 1 1 d . . . . .
C2 C 0.2269(2) 0.2020(2) 0.50288(12) 0.0226(3) Uani 1 1 d . . . . .
C2' C 0.4495(2) 0.2376(2) 0.64958(13) 0.0237(3) Uani 1 1 d . . . . .
H2' H 0.510635 0.129337 0.612994 0.028 Uiso 1 1 calc R . . . .
C3 C 0.2033(2) 0.1768(2) 0.41043(13) 0.0229(3) Uani 1 1 d . . . . .
H3 H 0.170658 0.081943 0.398535 0.027 Uiso 1 1 calc R . . . .
C3' C 0.4941(2) 0.2647(2) 0.73533(13) 0.0223(3) Uani 1 1 d . . . . .
H3' H 0.587331 0.176734 0.756291 0.027 Uiso 1 1 calc R . . . .
C4 C 0.2273(2) 0.2902(2) 0.33545(12) 0.0209(3) Uani 1 1 d . . . . .
C4' C 0.4008(2) 0.4221(2) 0.79031(12) 0.0202(3) Uani 1 1 d . . . . .
C5 C 0.2656(3) 0.4335(2) 0.35486(13) 0.0259(4) Uani 1 1 d . . . . .
H5 H 0.274964 0.515257 0.305086 0.031 Uiso 1 1 calc R . . . .
C5' C 0.2690(2) 0.5521(2) 0.75753(13) 0.0232(3) Uani 1 1 d . . . . .
H5' H 0.205828 0.659449 0.794923 0.028 Uiso 1 1 calc R . . . .
C6 C 0.2900(2) 0.4572(2) 0.44714(13) 0.0246(3) Uani 1 1 d . . . . .
H6 H 0.317468 0.555117 0.459481 0.030 Uiso 1 1 calc R . . . .
C6' C 0.2291(2) 0.5258(2) 0.67039(13) 0.0228(3) Uani 1 1 d . . . . .
H6' H 0.141600 0.616730 0.647149 0.027 Uiso 1 1 calc R . . . .
C7 C 0.2090(2) 0.2578(3) 0.23473(13) 0.0260(4) Uani 1 1 d . . . . .
C7' C 0.4420(2) 0.4546(2) 0.88325(13) 0.0222(3) Uani 1 1 d . . . . .

loop_
_atom_site_aniso_label
_atom_site_aniso_U_11
_atom_site_aniso_U_22
_atom_site_aniso_U_33
_atom_site_aniso_U_23
_atom_site_aniso_U_13
_atom_site_aniso_U_12
I1 0.09364(15) 0.05619(10) 0.02633(8) 0.01980(6) -0.02984(8) -0.05842(10)
S1 0.0438(8) 0.0344(5) 0.0219(5) 0.0080(4) -0.0126(5) -0.0218(6)
O6 0.089(2) 0.0539(18) 0.0249(14) 0.0132(12) -0.0256(15) -0.0497(18)
C10 0.059(5) 0.057(4) 0.046(3) 0.004(3) -0.028(3) -0.018(4)
C11 0.041(3) 0.029(2) 0.079(4) 0.025(2) -0.021(3) -0.0102(19)
S2 0.0337(8) 0.0311(6) 0.0211(6) 0.0041(4) -0.0093(5) -0.0170(6)
O5 0.0448(18) 0.0448(18) 0.0172(13) 0.0069(12) -0.0109(12) -0.0276(15)
C8 0.056(3) 0.038(3) 0.031(3) 0.004(2) 0.010(3) -0.001(3)
C9 0.015(2) 0.029(3) 0.020(2) 0.0045(18) -0.0067(17) -0.009(2)
O1 0.0480(8) 0.0301(7) 0.0229(6) 0.0047(5) -0.0168(6) -0.0173(6)
O2 0.0524(9) 0.0415(8) 0.0229(7) 0.0107(6) -0.0172(6) -0.0251(7)
O3 0.0345(7) 0.0239(6) 0.0282(7) -0.0030(5) -0.0178(5) -0.0054(5)
O4 0.0335(7) 0.0267(6) 0.0317(7) -0.0032(5) -0.0217(6) -0.0038(6)
C1 0.0209(8) 0.0257(8) 0.0185(7) 0.0019(6) -0.0078(6) -0.0100(7)
C1' 0.0223(8) 0.0243(8) 0.0188(7) 0.0025(6) -0.0081(6) -0.0118(7)
C2 0.0301(9) 0.0256(8) 0.0172(7) 0.0049(6) -0.0093(6) -0.0146(7)
C2' 0.0276(9) 0.0218(8) 0.0231(8) -0.0005(6) -0.0098(7) -0.0083(7)
C3 0.0278(8) 0.0253(8) 0.0204(8) 0.0022(6) -0.0101(6) -0.0126(7)
C3' 0.0251(8) 0.0209(7) 0.0235(8) 0.0027(6) -0.0112(6) -0.0080(7)
C4 0.0198(8) 0.0262(8) 0.0177(7) 0.0018(6) -0.0073(6) -0.0077(7)
C4' 0.0228(8) 0.0227(7) 0.0199(7) 0.0018(6) -0.0094(6) -0.0111(7)
C5 0.0302(9) 0.0302(9) 0.0222(8) 0.0084(7) -0.0103(7) -0.0153(8)
C5' 0.0238(8) 0.0228(8) 0.0245(8) -0.0018(6) -0.0109(6) -0.0065(7)
C6 0.0299(9) 0.0278(8) 0.0237(8) 0.0052(7) -0.0114(7) -0.0166(7)
C6' 0.0223(8) 0.0243(8) 0.0238(8) 0.0024(6) -0.0109(6) -0.0075(7)
C7 0.0232(8) 0.0316(9) 0.0198(8) 0.0000(7) -0.0084(6) -0.0036(7)
C7' 0.0255(8) 0.0224(8) 0.0233(8) 0.0018(6) -0.0118(6) -0.0100(7)

loop_
_atom_type_symbol
_atom_type_description
_atom_type_scat_dispersion_real
_atom_type_scat_dispersion_imag
_atom_type_scat_source
C C 0.0033 0.0016 'International Tables Vol C Tables 4.2.6.8 and 6.1.1.4'
H H 0.0000 0.0000 'International Tables Vol C Tables 4.2.6.8 and 6.1.1.4'
I I -0.4742 1.8119 'International Tables Vol C Tables 4.2.6.8 and 6.1.1.4'
O O 0.0106 0.0060 'International Tables Vol C Tables 4.2.6.8 and 6.1.1.4'
S S 0.1246 0.1234 'International Tables Vol C Tables 4.2.6.8 and 6.1.1.4'

loop_
_geom_angle_atom_site_label_1
_geom_angle_atom_site_label_2
_geom_angle_atom_site_label_3
_geom_angle
_geom_angle_site_symmetry_1
_geom_angle_site_symmetry_3
_geom_angle_publ_flag
O6 S1 C10 106.9 . . ?
O6 S1 C11 106.9 . . ?
C10 S1 C11 96.4 . . ?
S1 C10 H10A 109.2 . . ?
S1 C10 H10B 110.0 . . ?
S1 C10 H10C 106.9 . . ?
H10A C10 H10B 111.2 . . ?
H10A C10 H10C 109.6 . . ?
H10B C10 H10C 109.7 . . ?
S1 C11 H11A 110.0 . . ?
S1 C11 H11B 109.3 . . ?
S1 C11 H11C 107.0 . . ?
H11A C11 H11B 111.2 . . ?
H11A C11 H11C 109.7 . . ?
H11B C11 H11C 109.6 . . ?
O5 S2 C8 106.9 . . ?
O5 S2 C9 106.9 . . ?
C8 S2 C9 96.3 . . ?
S2 C8 H8A 109.2 . . ?
S2 C8 H8B 110.0 . . ?
S2 C8 H8C 107.0 . . ?
H8A C8 H8B 111.2 . . ?
H8A C8 H8C 109.6 . . ?
H8B C8 H8C 109.7 . . ?
S2 C9 H9A 110.0 . . ?
S2 C9 H9B 109.3 . . ?
S2 C9 H9C 107.0 . . ?
H9A C9 H9B 111.2 . . ?
H9A C9 H9C 109.7 . . ?
H9B C9 H9C 109.6 . . ?
C7 O1 H1 109.5 . . ?
C7 O2 H2 109.5 . . ?
C7' O4 H4 109.5 . . ?
C2 C1 C1' 123.82(15) . . ?
C6 C1 C1' 118.64(15) . . ?
C6 C1 C2 117.52(15) . . ?
C2' C1' C1 120.60(15) . . ?
C6' C1' C1 120.28(15) . . ?
C6' C1' C2' 119.02(15) . . ?
C1 C2 I1 122.52(12) . . ?
C3 C2 I1 116.18(13) . . ?
C3 C2 C1 121.15(16) . . ?
C1' C2' H2' 119.6 . . ?
C3' C2' C1' 120.80(16) . . ?
C3' C2' H2' 119.6 . . ?
C2 C3 H3 120.0 . . ?
C4 C3 C2 120.01(16) . . ?
C4 C3 H3 120.0 . . ?
C2' C3' H3' 120.3 . . ?
C2' C3' C4' 119.43(16) . . ?
C4' C3' H3' 120.3 . . ?
C3 C4 C7 119.58(16) . . ?
C5 C4 C3 119.74(15) . . ?
C5 C4 C7 120.67(16) . . ?
C3' C4' C7' 121.00(15) . . ?
C5' C4' C3' 120.00(15) . . ?
C5' C4' C7' 118.99(15) . . ?
C4 C5 H5 120.1 . . ?
C4 C5 C6 119.81(16) . . ?
C6 C5 H5 120.1 . . ?
C4' C5' H5' 119.9 . . ?
C6' C5' C4' 120.16(16) . . ?
C6' C5' H5' 119.9 . . ?
C1 C6 H6 119.2 . . ?
C5 C6 C1 121.61(16) . . ?
C5 C6 H6 119.2 . . ?
C1' C6' H6' 119.7 . . ?
C5' C6' C1' 120.50(16) . . ?
C5' C6' H6' 119.7 . . ?
O1 C7 O2 124.91(17) . . ?
O1 C7 C4 117.87(17) . . ?
O2 C7 C4 117.22(17) . . ?
O3 C7' O4 123.80(16) . . ?
O3 C7' C4' 121.66(15) . . ?
O4 C7' C4' 114.53(15) . . ?

loop_
_geom_bond_atom_site_label_1
_geom_bond_atom_site_label_2
_geom_bond_distance
_geom_bond_site_symmetry_2
_geom_bond_publ_flag
I1 C2 2.1006(17) . ?
S1 O6 1.5015 . ?
S1 C10 1.8098 . ?
S1 C11 1.8104 . ?
C10 H10A 1.0900 . ?
C10 H10B 1.0902 . ?
C10 H10C 1.0889 . ?
C11 H11A 1.0904 . ?
C11 H11B 1.0900 . ?
C11 H11C 1.0887 . ?
S2 O5 1.5016 . ?
S2 C8 1.8102 . ?
S2 C9 1.8104 . ?
C8 H8A 1.0901 . ?
C8 H8B 1.0906 . ?
C8 H8C 1.0886 . ?
C9 H9A 1.0903 . ?
C9 H9B 1.0902 . ?
C9 H9C 1.0888 . ?
O1 H1 0.8400 . ?
O1 C7 1.260(2) . ?
O2 H2 0.8400 . ?
O2 C7 1.261(2) . ?
O3 C7' 1.221(2) . ?
O4 H4 0.8400 . ?
O4 C7' 1.310(2) . ?
C1 C1' 1.487(2) . ?
C1 C2 1.401(2) . ?
C1 C6 1.396(2) . ?
C1' C2' 1.393(2) . ?
C1' C6' 1.391(2) . ?
C2 C3 1.389(2) . ?
C2' H2' 0.9500 . ?
C2' C3' 1.390(2) . ?
C3 H3 0.9500 . ?
C3 C4 1.388(2) . ?
C3' H3' 0.9500 . ?
C3' C4' 1.394(2) . ?
C4 C5 1.387(3) . ?
C4 C7 1.498(2) . ?
C4' C5' 1.387(2) . ?
C4' C7' 1.483(2) . ?
C5 H5 0.9500 . ?
C5 C6 1.387(2) . ?
C5' H5' 0.9500 . ?
C5' C6' 1.385(2) . ?
C6 H6 0.9500 . ?
C6' H6' 0.9500 . ?

loop_
_geom_hbond_atom_site_label_D
_geom_hbond_atom_site_label_H
_geom_hbond_atom_site_label_A
_geom_hbond_distance_DH
_geom_hbond_distance_HA
_geom_hbond_distance_DA
_geom_hbond_angle_DHA
_geom_hbond_site_symmetry_A
_geom_hbond_publ_flag
O4 H4 O3 0.84 1.79 2.6255(18) 176.6 2_667 yes

loop_
_geom_torsion_atom_site_label_1
_geom_torsion_atom_site_label_2
_geom_torsion_atom_site_label_3
_geom_torsion_atom_site_label_4
_geom_torsion
_geom_torsion_site_symmetry_1
_geom_torsion_site_symmetry_2
_geom_torsion_site_symmetry_3
_geom_torsion_site_symmetry_4
_geom_torsion_publ_flag
I1 C2 C3 C4 175.47(13) . . . . ?
C1 C1' C2' C3' 177.09(16) . . . . ?
C1 C1' C6' C5' -179.02(16) . . . . ?
C1 C2 C3 C4 -0.1(3) . . . . ?
C1' C1 C2 I1 9.6(2) . . . . ?
C1' C1 C2 C3 -175.13(17) . . . . ?
C1' C1 C6 C5 175.61(17) . . . . ?
C1' C2' C3' C4' 1.7(3) . . . . ?
C2 C1 C1' C2' 55.5(2) . . . . ?
C2 C1 C1' C6' -128.05(19) . . . . ?
C2 C1 C6 C5 -2.7(3) . . . . ?
C2 C3 C4 C5 -3.4(3) . . . . ?
C2 C3 C4 C7 177.52(16) . . . . ?
C2' C1' C6' C5' -2.5(3) . . . . ?
C2' C3' C4' C5' -2.1(3) . . . . ?
C2' C3' C4' C7' 178.82(16) . . . . ?
C3 C4 C5 C6 3.8(3) . . . . ?
C3 C4 C7 O1 3.6(2) . . . . ?
C3 C4 C7 O2 -176.88(17) . . . . ?
C3' C4' C5' C6' 0.2(3) . . . . ?
C3' C4' C7' O3 -177.59(18) . . . . ?
C3' C4' C7' O4 3.3(2) . . . . ?
C4 C5 C6 C1 -0.7(3) . . . . ?
C4' C5' C6' C1' 2.1(3) . . . . ?
C5 C4 C7 O1 -175.52(17) . . . . ?
C5 C4 C7 O2 4.0(3) . . . . ?
C5' C4' C7' O3 3.4(3) . . . . ?
C5' C4' C7' O4 -175.76(17) . . . . ?
C6 C1 C1' C2' -122.72(19) . . . . ?
C6 C1 C1' C6' 53.7(2) . . . . ?
C6 C1 C2 I1 -172.18(13) . . . . ?
C6 C1 C2 C3 3.1(3) . . . . ?
C6' C1' C2' C3' 0.6(3) . . . . ?
C7 C4 C5 C6 -177.14(16) . . . . ?
C7' C4' C5' C6' 179.32(16) . . . . ?
